data_7006089
loop_
_publ_author_name
'Stander, Elzet'
'Esterhuysen, Catharine'
'McKenzie, Jean M.'
'Cronje, Stephanie'
'Raubenheimer, Helgard G.'

_publ_section_title
;
 Reaction and subsequent transformation of anionic acetylide-carbene
 complexes using the Ph3PAu+ fragment.
;
_journal_issue 48
_journal_name_full 'Dalton transactions (Cambridge, England : 2003)'
_journal_page_first 5684
_journal_page_last 5691
_journal_paper_doi 10.1039/b708915e
_journal_year 2007
_chemical_formula_moiety 'C28 H21 Au Cr N O5 P, C H2 Cl2'
_chemical_formula_sum 'C29 H23 Au Cl2 Cr N O5 P'
_chemical_formula_weight 816.32
_chemical_name_systematic
;
?
;
_space_group_IT_number 14
_symmetry_cell_setting monoclinic
_symmetry_space_group_name_Hall '-P 2yn'
_symmetry_space_group_name_H-M 'P 1 21/n 1'
_atom_sites_solution_hydrogens geom
_atom_sites_solution_primary direct
_atom_sites_solution_secondary difmap
_audit_creation_method SHELXL-97
_cell_angle_alpha 90.00
_cell_angle_beta 115.924(2)
_cell_angle_gamma 90.00
_cell_formula_units_Z 4
_cell_length_a 16.108(3)
_cell_length_b 12.840(2)
_cell_length_c 16.159(3)
_cell_measurement_reflns_used 8870
_cell_measurement_temperature 103(2)
_cell_measurement_theta_max 28.3
_cell_measurement_theta_min 2.8
_cell_volume 3005.8(9)
_computing_cell_refinement 'SAINT (Bruker, 2002)'
_computing_data_collection 'SMART (Bruker, 2001)'
_computing_data_reduction SAINT
_computing_molecular_graphics
;
X-Seed (Barbour, 2001; Atwood and Barbour, 2003)
;
_computing_publication_material
;
X-Seed
;
_computing_structure_refinement 'SHELXL-97 (Sheldrick, 1997)'
_computing_structure_solution 'SHELXS-97 (Sheldrick, 1997)'
_diffrn_ambient_temperature 103(2)
_diffrn_measured_fraction_theta_full 1.000
_diffrn_measured_fraction_theta_max 1.000
_diffrn_measurement_device_type 'Bruker APEX CCD area-detector'
_diffrn_measurement_method '\w scans'
_diffrn_radiation_monochromator graphite
_diffrn_radiation_source 'fine-focus sealed tube'
_diffrn_radiation_type MoK\a
_diffrn_radiation_wavelength 0.71073
_diffrn_reflns_av_R_equivalents 0.027
_diffrn_reflns_av_sigmaI/netI 0.022
_diffrn_reflns_limit_h_max 20
_diffrn_reflns_limit_h_min -21
_diffrn_reflns_limit_k_max 17
_diffrn_reflns_limit_k_min -17
_diffrn_reflns_limit_l_max 21
_diffrn_reflns_limit_l_min -21
_diffrn_reflns_number 30199
_diffrn_reflns_theta_full 27.0
_diffrn_reflns_theta_max 27.0
_diffrn_reflns_theta_min 2.1
_diffrn_standards_number 0
_exptl_absorpt_coefficient_mu 5.506
_exptl_absorpt_correction_T_max 0.492
_exptl_absorpt_correction_T_min 0.406
_exptl_absorpt_correction_type multi-scan
_exptl_absorpt_process_details 'SADABS, Blessing, Acta Cryst. A51 (1995) 33-38'
_exptl_crystal_colour Orange
_exptl_crystal_density_diffrn 1.804
_exptl_crystal_density_method 'not measured'
_exptl_crystal_description Block
_exptl_crystal_F_000 1584
_exptl_crystal_size_max 0.20
_exptl_crystal_size_mid 0.15
_exptl_crystal_size_min 0.15
_refine_diff_density_max 1.21
_refine_diff_density_min -0.32
_refine_diff_density_rms 0.09
_refine_ls_extinction_method none
_refine_ls_goodness_of_fit_ref 1.06
_refine_ls_hydrogen_treatment constr
_refine_ls_matrix_type full
_refine_ls_number_parameters 363
_refine_ls_number_reflns 6570
_refine_ls_number_restraints 0
_refine_ls_restrained_S_all 1.06
_refine_ls_R_factor_all 0.020
_refine_ls_R_factor_gt 0.018
_refine_ls_shift/su_max 0.004
_refine_ls_shift/su_mean 0.000
_refine_ls_structure_factor_coef Fsqd
_refine_ls_weighting_details 'calc w=1/[\s^2^(Fo^2^)+(0.0228P)^2^+1.5502P] where P=(Fo^2^+2Fc^2^)/3'
_refine_ls_weighting_scheme calc
_refine_ls_wR_factor_gt 0.045
_refine_ls_wR_factor_ref 0.045
_reflns_number_gt 6152
_reflns_number_total 6570
_reflns_threshold_expression I>2\s(I)
_cod_data_source_file b708915e.txt
_cod_data_source_block Complex_2a
_cod_original_sg_symbol_H-M 'P 21/n'
_cod_database_code 7006089

loop_
_symmetry_equiv_pos_as_xyz
'x, y, z'
'-x+1/2, y+1/2, -z+1/2'
'-x, -y, -z'
'x-1/2, -y-1/2, z-1/2'

loop_
_atom_site_label
_atom_site_type_symbol
_atom_site_fract_x
_atom_site_fract_y
_atom_site_fract_z
_atom_site_U_iso_or_equiv
_atom_site_adp_type
_atom_site_occupancy
_atom_site_symmetry_multiplicity
_atom_site_calc_flag
_atom_site_refinement_flags
_atom_site_disorder_assembly
_atom_site_disorder_group
Au1 Au 0.860975(5) 0.946097(6) 0.233632(5) 0.01565(3) Uani 1 1 d . . .
C11A C 0.65927(15) 0.89963(17) 0.24775(14) 0.0165(4) Uani 1 1 d . . .
C11C C 0.79681(14) 0.73664(16) 0.32002(14) 0.0157(4) Uani 1 1 d . . .
C11B C 0.69263(14) 0.76203(16) 0.12240(14) 0.0161(4) Uani 1 1 d . . .
C12B C 0.70527(16) 0.79203(18) 0.04595(16) 0.0219(5) Uani 1 1 d . . .
H12B H 0.7440 0.8495 0.0502 0.026 Uiso 1 1 calc R . .
C16B C 0.63581(16) 0.67710(18) 0.11537(15) 0.0206(5) Uani 1 1 d . . .
H16B H 0.6273 0.6555 0.1674 0.025 Uiso 1 1 calc R . .
C13B C 0.66122(17) 0.7380(2) -0.03687(16) 0.0272(5) Uani 1 1 d . . .
H13B H 0.6699 0.7585 -0.0890 0.033 Uiso 1 1 calc R . .
C14B C 0.60461(16) 0.65407(19) -0.04283(16) 0.0254(5) Uani 1 1 d . . .
H14B H 0.5746 0.6170 -0.0991 0.030 Uiso 1 1 calc R . .
C12A C 0.56507(15) 0.88249(18) 0.19495(16) 0.0207(5) Uani 1 1 d . . .
H12A H 0.5446 0.8330 0.1463 0.025 Uiso 1 1 calc R . .
C16A C 0.68819(16) 0.97327(18) 0.31869(16) 0.0223(5) Uani 1 1 d . . .
H16A H 0.7522 0.9854 0.3548 0.027 Uiso 1 1 calc R . .
C13C C 0.78245(17) 0.61699(18) 0.42813(16) 0.0246(5) Uani 1 1 d . . .
H13C H 0.7463 0.5860 0.4547 0.030 Uiso 1 1 calc R . .
C12C C 0.74406(16) 0.69220(18) 0.35951(15) 0.0210(5) Uani 1 1 d . . .
H12C H 0.6817 0.7131 0.3397 0.025 Uiso 1 1 calc R . .
C14C C 0.87371(18) 0.58786(19) 0.45721(17) 0.0287(6) Uani 1 1 d . . .
H14C H 0.9002 0.5370 0.5043 0.034 Uiso 1 1 calc R . .
C15A C 0.62410(18) 1.02851(19) 0.33658(18) 0.0270(5) Uani 1 1 d . . .
H15A H 0.6441 1.0786 0.3847 0.032 Uiso 1 1 calc R . .
C15B C 0.59176(16) 0.62427(18) 0.03277(16) 0.0242(5) Uani 1 1 d . . .
H15B H 0.5525 0.5672 0.0281 0.029 Uiso 1 1 calc R . .
C16C C 0.88819(16) 0.70643(18) 0.34977(16) 0.0232(5) Uani 1 1 d . . .
H16C H 0.9246 0.7367 0.3231 0.028 Uiso 1 1 calc R . .
C15C C 0.92627(17) 0.6319(2) 0.41855(18) 0.0302(6) Uani 1 1 d . . .
H15C H 0.9888 0.6114 0.4389 0.036 Uiso 1 1 calc R . .
C13A C 0.50132(17) 0.93822(19) 0.21388(18) 0.0255(5) Uani 1 1 d . . .
H13A H 0.4372 0.9263 0.1781 0.031 Uiso 1 1 calc R . .
C14A C 0.53010(17) 1.0106(2) 0.28392(18) 0.0273(5) Uani 1 1 d . . .
H14A H 0.4860 1.0483 0.2962 0.033 Uiso 1 1 calc R . .
N1 N 1.06467(12) 1.23766(15) 0.17070(13) 0.0194(4) Uani 1 1 d . . .
C4 C 0.96869(16) 1.25258(19) 0.10036(16) 0.0231(5) Uani 1 1 d . . .
H4A H 0.9342 1.1875 0.0922 0.035 Uiso 1 1 calc R . .
H4B H 0.9688 1.2725 0.0419 0.035 Uiso 1 1 calc R . .
H4C H 0.9393 1.3076 0.1203 0.035 Uiso 1 1 calc R . .
C5 C 1.12896(17) 1.31151(18) 0.16079(17) 0.0253(5) Uani 1 1 d . . .
H5A H 1.1901 1.3036 0.2127 0.038 Uiso 1 1 calc R . .
H5B H 1.1067 1.3827 0.1599 0.038 Uiso 1 1 calc R . .
H5C H 1.1332 1.2977 0.1031 0.038 Uiso 1 1 calc R . .
Cl1 Cl 1.10995(4) 1.07518(5) 0.01357(4) 0.03057(14) Uani 1 1 d . . .
C17 C 1.01097(16) 1.11820(18) -0.08406(16) 0.0243(5) Uani 1 1 d . . .
H17A H 1.0006 1.0724 -0.1370 0.029 Uiso 1 1 calc R . .
H17B H 0.9563 1.1129 -0.0714 0.029 Uiso 1 1 calc R . .
Cl2 Cl 1.02300(5) 1.24737(6) -0.11272(5) 0.04459(18) Uani 1 1 d . . .
C9 C 1.26265(16) 1.25841(19) 0.37477(16) 0.0233(5) Uani 1 1 d . . .
O4 O 1.28979(13) 1.34067(14) 0.39891(13) 0.0337(4) Uani 1 1 d . . .
C6 C 1.18234(15) 0.98093(19) 0.30247(15) 0.0186(4) Uani 1 1 d . . .
C8 C 1.33193(17) 1.06614(18) 0.42639(16) 0.0224(5) Uani 1 1 d . . .
C7 C 1.16664(15) 1.11954(18) 0.42228(16) 0.0214(5) Uani 1 1 d . . .
C10 C 1.27281(16) 1.1188(2) 0.25282(16) 0.0245(5) Uani 1 1 d . . .
O3 O 1.40027(12) 1.03012(15) 0.47864(12) 0.0319(4) Uani 1 1 d . . .
O5 O 1.30714(13) 1.11381(16) 0.20416(13) 0.0356(4) Uani 1 1 d . . .
P1 P 0.74971(4) 0.83380(4) 0.22919(4) 0.01494(11) Uani 1 1 d . . .
Cr1 Cr 1.22088(2) 1.12038(3) 0.33768(2) 0.01724(8) Uani 1 1 d . . .
C3 C 0.95868(16) 1.04407(16) 0.23838(16) 0.0176(4) Uani 1 1 d . . .
C2 C 1.01539(15) 1.10399(17) 0.23424(14) 0.0173(4) Uani 1 1 d . . .
C1 C 1.08957(15) 1.16588(17) 0.23532(15) 0.0168(4) Uani 1 1 d . . .
O1 O 1.16226(12) 0.89573(14) 0.28191(12) 0.0250(4) Uani 1 1 d . . .
O2 O 1.13485(12) 1.11941(15) 0.47322(12) 0.0301(4) Uani 1 1 d . . .

loop_
_atom_site_aniso_label
_atom_site_aniso_U_11
_atom_site_aniso_U_22
_atom_site_aniso_U_33
_atom_site_aniso_U_23
_atom_site_aniso_U_13
_atom_site_aniso_U_12
Au1 0.01255(5) 0.01445(5) 0.02043(5) -0.00092(3) 0.00765(4) -0.00272(3)
C11A 0.0151(10) 0.0152(11) 0.0188(10) 0.0037(8) 0.0069(8) 0.0013(8)
C11C 0.0141(10) 0.0140(10) 0.0160(10) -0.0023(8) 0.0037(8) -0.0007(8)
C11B 0.0128(10) 0.0151(10) 0.0191(10) 0.0001(8) 0.0058(8) 0.0014(8)
C12B 0.0226(12) 0.0213(12) 0.0252(12) -0.0018(9) 0.0136(10) -0.0035(9)
C16B 0.0210(11) 0.0199(11) 0.0208(11) 0.0005(8) 0.0091(9) -0.0016(9)
C13B 0.0315(13) 0.0334(14) 0.0200(11) -0.0025(10) 0.0144(10) -0.0012(11)
C14B 0.0225(12) 0.0269(13) 0.0227(12) -0.0074(10) 0.0062(9) 0.0005(10)
C12A 0.0166(11) 0.0222(12) 0.0215(11) -0.0010(9) 0.0066(9) -0.0003(9)
C16A 0.0183(11) 0.0211(11) 0.0259(12) -0.0018(9) 0.0082(9) -0.0011(9)
C13C 0.0314(13) 0.0202(12) 0.0211(11) -0.0001(9) 0.0104(10) -0.0036(10)
C12C 0.0186(11) 0.0216(12) 0.0222(11) -0.0017(9) 0.0083(9) -0.0013(9)
C14C 0.0332(14) 0.0198(12) 0.0222(12) 0.0035(9) 0.0020(10) 0.0034(11)
C15A 0.0275(13) 0.0225(12) 0.0315(13) -0.0048(10) 0.0133(11) 0.0004(10)
C15B 0.0206(12) 0.0200(11) 0.0290(12) -0.0043(9) 0.0081(10) -0.0052(9)
C16C 0.0176(11) 0.0221(12) 0.0289(12) 0.0002(9) 0.0092(10) 0.0002(9)
C15C 0.0208(12) 0.0278(13) 0.0344(14) 0.0030(10) 0.0049(10) 0.0087(10)
C13A 0.0158(12) 0.0317(14) 0.0279(13) 0.0036(10) 0.0084(10) 0.0037(9)
C14A 0.0247(13) 0.0251(13) 0.0362(14) 0.0013(10) 0.0170(11) 0.0070(10)
N1 0.0158(9) 0.0187(9) 0.0229(9) 0.0013(7) 0.0076(8) -0.0024(7)
C4 0.0188(11) 0.0236(12) 0.0242(12) 0.0040(9) 0.0070(9) 0.0023(9)
C5 0.0237(12) 0.0226(12) 0.0319(13) 0.0061(10) 0.0144(10) -0.0054(10)
Cl1 0.0257(3) 0.0341(3) 0.0292(3) 0.0063(2) 0.0094(2) 0.0013(3)
C17 0.0227(12) 0.0214(12) 0.0273(12) 0.0009(9) 0.0096(10) 0.0006(10)
Cl2 0.0454(4) 0.0307(4) 0.0510(4) 0.0157(3) 0.0149(3) -0.0050(3)
C9 0.0176(11) 0.0276(13) 0.0253(12) -0.0003(10) 0.0099(9) -0.0027(10)
O4 0.0342(10) 0.0287(10) 0.0379(10) -0.0073(8) 0.0156(8) -0.0119(8)
C6 0.0134(10) 0.0245(12) 0.0192(11) 0.0014(9) 0.0083(9) 0.0030(9)
C8 0.0191(12) 0.0257(12) 0.0221(12) -0.0061(9) 0.0087(10) -0.0021(9)
C7 0.0176(11) 0.0207(11) 0.0218(11) -0.0014(9) 0.0048(9) -0.0031(9)
C10 0.0150(11) 0.0299(13) 0.0254(12) 0.0016(10) 0.0059(9) -0.0023(9)
O3 0.0207(9) 0.0362(10) 0.0295(10) -0.0057(8) 0.0024(8) 0.0064(8)
O5 0.0282(10) 0.0525(13) 0.0338(10) 0.0049(9) 0.0206(8) 0.0030(9)
P1 0.0122(3) 0.0144(3) 0.0175(3) -0.0003(2) 0.0058(2) -0.0014(2)
Cr1 0.01238(17) 0.02016(18) 0.01850(17) -0.00125(13) 0.00611(14) -0.00216(14)
C3 0.0146(11) 0.0172(11) 0.0219(11) -0.0008(8) 0.0087(9) 0.0015(8)
C2 0.0147(10) 0.0173(11) 0.0172(10) -0.0012(8) 0.0046(8) 0.0014(8)
C1 0.0149(10) 0.0169(11) 0.0209(11) -0.0019(8) 0.0100(8) -0.0010(8)
O1 0.0215(8) 0.0217(9) 0.0305(9) -0.0015(7) 0.0101(7) 0.0017(7)
O2 0.0305(10) 0.0369(10) 0.0271(9) -0.0040(8) 0.0166(8) -0.0051(8)

loop_
_atom_type_symbol
_atom_type_description
_atom_type_scat_dispersion_real
_atom_type_scat_dispersion_imag
_atom_type_scat_source
C C 0.0033 0.0016 'International Tables Vol C Tables 4.2.6.8 and 6.1.1.4'
H H 0.0000 0.0000 'International Tables Vol C Tables 4.2.6.8 and 6.1.1.4'
N N 0.0061 0.0033 'International Tables Vol C Tables 4.2.6.8 and 6.1.1.4'
O O 0.0106 0.0060 'International Tables Vol C Tables 4.2.6.8 and 6.1.1.4'
P P 0.1023 0.0942 'International Tables Vol C Tables 4.2.6.8 and 6.1.1.4'
Cr Cr 0.3209 0.6236 'International Tables Vol C Tables 4.2.6.8 and 6.1.1.4'
Au Au -2.0133 8.8022 'International Tables Vol C Tables 4.2.6.8 and 6.1.1.4'
Cl Cl 0.1484 0.1585 'International Tables Vol C Tables 4.2.6.8 and 6.1.1.4'

loop_
_geom_angle_atom_site_label_1
_geom_angle_atom_site_label_2
_geom_angle_atom_site_label_3
_geom_angle
_geom_angle_site_symmetry_1
_geom_angle_site_symmetry_3
_geom_angle_publ_flag
C3 Au1 P1 179.63(7) . . ?
C12A C11A C16A 119.4(2) . . ?
C12A C11A P1 124.13(17) . . ?
C16A C11A P1 116.44(17) . . ?
C12C C11C C16C 119.7(2) . . ?
C12C C11C P1 121.95(16) . . ?
C16C C11C P1 118.39(17) . . ?
C12B C11B C16B 119.3(2) . . ?
C12B C11B P1 119.63(17) . . ?
C16B C11B P1 121.08(17) . . ?
C11B C12B C13B 120.2(2) . . ?
C11B C12B H12B 119.9 . . ?
C13B C12B H12B 119.9 . . ?
C15B C16B C11B 120.2(2) . . ?
C15B C16B H16B 119.9 . . ?
C11B C16B H16B 119.9 . . ?
C14B C13B C12B 119.8(2) . . ?
C14B C13B H13B 120.1 . . ?
C12B C13B H13B 120.1 . . ?
C15B C14B C13B 120.2(2) . . ?
C15B C14B H14B 119.9 . . ?
C13B C14B H14B 119.9 . . ?
C13A C12A C11A 119.6(2) . . ?
C13A C12A H12A 120.2 . . ?
C11A C12A H12A 120.2 . . ?
C15A C16A C11A 120.4(2) . . ?
C15A C16A H16A 119.8 . . ?
C11A C16A H16A 119.8 . . ?
C14C C13C C12C 119.5(2) . . ?
C14C C13C H13C 120.2 . . ?
C12C C13C H13C 120.2 . . ?
C11C C12C C13C 120.1(2) . . ?
C11C C12C H12C 119.9 . . ?
C13C C12C H12C 119.9 . . ?
C15C C14C C13C 120.5(2) . . ?
C15C C14C H14C 119.7 . . ?
C13C C14C H14C 119.7 . . ?
C16A C15A C14A 119.9(2) . . ?
C16A C15A H15A 120.0 . . ?
C14A C15A H15A 120.0 . . ?
C14B C15B C16B 120.4(2) . . ?
C14B C15B H15B 119.8 . . ?
C16B C15B H15B 119.8 . . ?
C15C C16C C11C 120.0(2) . . ?
C15C C16C H16C 120.0 . . ?
C11C C16C H16C 120.0 . . ?
C14C C15C C16C 120.2(2) . . ?
C14C C15C H15C 119.9 . . ?
C16C C15C H15C 119.9 . . ?
C14A C13A C12A 120.8(2) . . ?
C14A C13A H13A 119.6 . . ?
C12A C13A H13A 119.6 . . ?
C13A C14A C15A 119.9(2) . . ?
C13A C14A H14A 120.1 . . ?
C15A C14A H14A 120.1 . . ?
C1 N1 C5 123.73(19) . . ?
C1 N1 C4 123.67(19) . . ?
C5 N1 C4 112.60(18) . . ?
N1 C4 H4A 109.5 . . ?
N1 C4 H4B 109.5 . . ?
H4A C4 H4B 109.5 . . ?
N1 C4 H4C 109.5 . . ?
H4A C4 H4C 109.5 . . ?
H4B C4 H4C 109.5 . . ?
N1 C5 H5A 109.5 . . ?
N1 C5 H5B 109.5 . . ?
H5A C5 H5B 109.5 . . ?
N1 C5 H5C 109.5 . . ?
H5A C5 H5C 109.5 . . ?
H5B C5 H5C 109.5 . . ?
Cl2 C17 Cl1 111.68(13) . . ?
Cl2 C17 H17A 109.3 . . ?
Cl1 C17 H17A 109.3 . . ?
Cl2 C17 H17B 109.3 . . ?
Cl1 C17 H17B 109.3 . . ?
H17A C17 H17B 107.9 . . ?
O4 C9 Cr1 178.3(2) . . ?
O1 C6 Cr1 177.54(19) . . ?
O3 C8 Cr1 177.5(2) . . ?
O2 C7 Cr1 179.5(2) . . ?
O5 C10 Cr1 176.4(2) . . ?
C11B P1 C11A 106.49(10) . . ?
C11B P1 C11C 106.16(10) . . ?
C11A P1 C11C 105.49(10) . . ?
C11B P1 Au1 114.62(7) . . ?
C11A P1 Au1 112.13(7) . . ?
C11C P1 Au1 111.34(7) . . ?
C8 Cr1 C10 88.51(10) . . ?
C8 Cr1 C9 91.00(10) . . ?
C10 Cr1 C9 91.75(11) . . ?
C8 Cr1 C6 87.50(10) . . ?
C10 Cr1 C6 87.90(10) . . ?
C9 Cr1 C6 178.47(10) . . ?
C8 Cr1 C7 91.87(10) . . ?
C10 Cr1 C7 178.80(10) . . ?
C9 Cr1 C7 89.38(10) . . ?
C6 Cr1 C7 90.98(10) . . ?
C8 Cr1 C1 174.05(9) . . ?
C10 Cr1 C1 92.51(9) . . ?
C9 Cr1 C1 94.82(9) . . ?
C6 Cr1 C1 86.68(9) . . ?
C7 Cr1 C1 87.00(9) . . ?
C2 C3 Au1 175.2(2) . . ?
C3 C2 C1 173.6(2) . . ?
N1 C1 C2 114.61(19) . . ?
N1 C1 Cr1 131.75(16) . . ?
C2 C1 Cr1 113.58(15) . . ?

loop_
_geom_bond_atom_site_label_1
_geom_bond_atom_site_label_2
_geom_bond_distance
_geom_bond_site_symmetry_2
_geom_bond_publ_flag
Au1 C3 1.990(2) . ?
Au1 P1 2.2768(6) . ?
C11A C12A 1.395(3) . ?
C11A C16A 1.399(3) . ?
C11A P1 1.819(2) . ?
C11C C12C 1.389(3) . ?
C11C C16C 1.389(3) . ?
C11C P1 1.820(2) . ?
C11B C12B 1.391(3) . ?
C11B C16B 1.396(3) . ?
C11B P1 1.812(2) . ?
C12B C13B 1.395(3) . ?
C12B H12B 0.9500 . ?
C16B C15B 1.385(3) . ?
C16B H16B 0.9500 . ?
C13B C14B 1.387(4) . ?
C13B H13B 0.9500 . ?
C14B C15B 1.379(3) . ?
C14B H14B 0.9500 . ?
C12A C13A 1.391(3) . ?
C12A H12A 0.9500 . ?
C16A C15A 1.383(3) . ?
C16A H16A 0.9500 . ?
C13C C14C 1.385(4) . ?
C13C C12C 1.395(3) . ?
C13C H13C 0.9500 . ?
C12C H12C 0.9500 . ?
C14C C15C 1.375(4) . ?
C14C H14C 0.9500 . ?
C15A C14A 1.394(4) . ?
C15A H15A 0.9500 . ?
C15B H15B 0.9500 . ?
C16C C15C 1.389(3) . ?
C16C H16C 0.9500 . ?
C15C H15C 0.9500 . ?
C13A C14A 1.379(4) . ?
C13A H13A 0.9500 . ?
C14A H14A 0.9500 . ?
N1 C1 1.317(3) . ?
N1 C5 1.464(3) . ?
N1 C4 1.477(3) . ?
C4 H4A 0.9800 . ?
C4 H4B 0.9800 . ?
C4 H4C 0.9800 . ?
C5 H5A 0.9800 . ?
C5 H5B 0.9800 . ?
C5 H5C 0.9800 . ?
Cl1 C17 1.771(2) . ?
C17 Cl2 1.755(2) . ?
C17 H17A 0.9900 . ?
C17 H17B 0.9900 . ?
C9 O4 1.144(3) . ?
C9 Cr1 1.897(2) . ?
C6 O1 1.148(3) . ?
C6 Cr1 1.899(2) . ?
C8 O3 1.151(3) . ?
C8 Cr1 1.870(2) . ?
C7 O2 1.144(3) . ?
C7 Cr1 1.918(2) . ?
C10 O5 1.144(3) . ?
C10 Cr1 1.893(3) . ?
Cr1 C1 2.120(2) . ?
C3 C2 1.218(3) . ?
C2 C1 1.429(3) . ?

loop_
_geom_torsion_atom_site_label_1
_geom_torsion_atom_site_label_2
_geom_torsion_atom_site_label_3
_geom_torsion_atom_site_label_4
_geom_torsion
_geom_torsion_site_symmetry_1
_geom_torsion_site_symmetry_2
_geom_torsion_site_symmetry_3
_geom_torsion_site_symmetry_4
_geom_torsion_publ_flag
Cr1 C1 C2 C3 -17(2) . . . . ?
